data_7001377
loop_
_publ_author_name
'Ariyananda, Piyal W. G.'
'Kieber-Emmons, Matthew T.'
'Yap, Glenn P. A.'
'Riordan, Charles G.'

_publ_section_title
;
 Synthetic analogs for evaluating the influence of N--H&#x22EF;S
 hydrogen bonds on the formation of thioester in acetyl coenzyme a
 synthase
;
_journal_issue 22
_journal_name_full 'Dalton Transactions'
_journal_page_first 4359
_journal_page_last 4369
_journal_paper_doi 10.1039/b901192g
_journal_year 2009
_chemical_formula_sum 'C38 H41 N Ni O P2 S'
_chemical_formula_weight 680.43
_chemical_name_common 'manuscript number B901192G'
_chemical_name_systematic
;
manuscript number B901192G
;
_space_group_IT_number 14
_symmetry_cell_setting monoclinic
_symmetry_space_group_name_Hall '-P 2ybc'
_symmetry_space_group_name_H-M 'P 1 21/c 1'
_atom_sites_solution_hydrogens geom
_atom_sites_solution_primary direct
_atom_sites_solution_secondary difmap
_audit_creation_method SHELXL-97
_cell_angle_alpha 90.00
_cell_angle_beta 97.739(2)
_cell_angle_gamma 90.00
_cell_formula_units_Z 4
_cell_length_a 9.4485(11)
_cell_length_b 15.0012(18)
_cell_length_c 24.172(3)
_cell_measurement_reflns_used 878
_cell_measurement_temperature 120(2)
_cell_measurement_theta_max 21.91
_cell_measurement_theta_min 2.18
_cell_volume 3394.9(7)
_computing_cell_refinement 'SAINT (Bruker, 2002)'
_computing_data_collection 'SMART (Bruker, 2002)'
_computing_data_reduction SAINT
_computing_molecular_graphics 'SHELXTL (Sheldrick, 2001)'
_computing_publication_material SHELXTL
_computing_structure_refinement 'SHELXL-97 (Sheldrick, 1997)'
_computing_structure_solution 'SHELXS-97 (Sheldrick, 1990)'
_diffrn_ambient_temperature 120(2)
_diffrn_detector_area_resol_mean 836.6
_diffrn_measured_fraction_theta_full 1.000
_diffrn_measured_fraction_theta_max 0.971
_diffrn_measurement_device_type 'Bruker AXS APEX diffractometer'
_diffrn_measurement_method \w
_diffrn_radiation_monochromator graphite
_diffrn_radiation_source 'fine-focus sealed tube'
_diffrn_radiation_type MoK\a
_diffrn_radiation_wavelength 0.71073
_diffrn_reflns_av_R_equivalents 0.0707
_diffrn_reflns_av_sigmaI/netI 0.0696
_diffrn_reflns_limit_h_max 12
_diffrn_reflns_limit_h_min -12
_diffrn_reflns_limit_k_max 19
_diffrn_reflns_limit_k_min -19
_diffrn_reflns_limit_l_max 31
_diffrn_reflns_limit_l_min -32
_diffrn_reflns_number 38887
_diffrn_reflns_theta_full 25.00
_diffrn_reflns_theta_max 28.28
_diffrn_reflns_theta_min 1.60
_diffrn_standards_decay_% 1
_diffrn_standards_interval_count 0
_diffrn_standards_interval_time 0
_diffrn_standards_number 0
_exptl_absorpt_coefficient_mu 0.758
_exptl_absorpt_correction_T_max 0.9754
_exptl_absorpt_correction_T_min 0.8214
_exptl_absorpt_correction_type multi-scan
_exptl_absorpt_process_details 'SADABS (Sheldrick, 2003)'
_exptl_crystal_colour yellow
_exptl_crystal_density_diffrn 1.331
_exptl_crystal_density_method 'not measured'
_exptl_crystal_description plate
_exptl_crystal_F_000 1432
_exptl_crystal_size_max 0.27
_exptl_crystal_size_mid 0.14
_exptl_crystal_size_min 0.03
_refine_diff_density_max 0.856
_refine_diff_density_min -0.513
_refine_diff_density_rms 0.079
_refine_ls_extinction_method none
_refine_ls_goodness_of_fit_ref 1.009
_refine_ls_hydrogen_treatment constr
_refine_ls_matrix_type full
_refine_ls_number_parameters 390
_refine_ls_number_reflns 8172
_refine_ls_number_restraints 6
_refine_ls_restrained_S_all 1.050
_refine_ls_R_factor_all 0.0955
_refine_ls_R_factor_gt 0.0511
_refine_ls_shift/su_max 0.007
_refine_ls_shift/su_mean 0.000
_refine_ls_structure_factor_coef Fsqd
_refine_ls_weighting_details 'calc w=1/[\s^2^(Fo^2^)+(0.0620P)^2^+1.2967P] where P=(Fo^2^+2Fc^2^)/3'
_refine_ls_weighting_scheme calc
_refine_ls_wR_factor_gt 0.1164
_refine_ls_wR_factor_ref 0.1335
_reflns_number_gt 5291
_reflns_number_total 8172
_reflns_threshold_expression >2sigma(I)
_cod_data_source_file b901192g.txt
_cod_data_source_block char169
_cod_depositor_comments
;
The following automatic conversions were performed:
'_symmetry_cell_setting' value 'Monoclinic' changed to 'monoclinic'
according to '/home/saulius/struct/CIF-dictionaries/cif_core.dic'
dictionary named 'cif_core.dic' version 2.4.1 from 2010-06-29.

Automatic conversion script
Id: cif_fix_enum 1527 2010-12-29 10:47:43Z saulius 
;
_cod_original_sg_symbol_H-M P2(1)/c
_cod_database_code 7001377

loop_
_symmetry_equiv_pos_as_xyz
'x, y, z'
'-x, y+1/2, -z+1/2'
'-x, -y, -z'
'x, -y-1/2, z-1/2'

loop_
_atom_site_label
_atom_site_type_symbol
_atom_site_fract_x
_atom_site_fract_y
_atom_site_fract_z
_atom_site_U_iso_or_equiv
_atom_site_adp_type
_atom_site_occupancy
_atom_site_symmetry_multiplicity
_atom_site_calc_flag
_atom_site_refinement_flags
_atom_site_disorder_assembly
_atom_site_disorder_group
Ni1 Ni 0.15343(4) 0.60826(3) 0.184655(16) 0.02708(12) Uani 1 1 d D . .
P1 P 0.20011(8) 0.46974(5) 0.17479(3) 0.02539(18) Uani 1 1 d . A .
P2 P 0.04580(8) 0.56926(5) 0.25622(3) 0.02461(18) Uani 1 1 d . A .
O1 O -0.1057(3) 0.87710(15) 0.00063(10) 0.0431(6) Uani 1 1 d . A .
N1 N -0.0221(4) 0.8093(2) 0.08263(15) 0.0336(9) Uani 0.7954(18) 1 d PD A 1
H1A H -0.0479 0.7712 0.1071 0.040 Uiso 0.7954(18) 1 calc PR A 1
S1 S 0.11221(12) 0.74755(7) 0.19439(4) 0.0284(2) Uani 0.7954(18) 1 d PD A 1
C1 C 0.2398(5) 0.6654(3) 0.11770(16) 0.0284(2) Uani 0.7954(18) 1 d PD A 1
H1B H 0.2543 0.6190 0.0904 0.043 Uiso 0.7954(18) 1 calc PR A 1
H1C H 0.3317 0.6933 0.1314 0.043 Uiso 0.7954(18) 1 calc PR A 1
H1D H 0.1740 0.7106 0.0999 0.043 Uiso 0.7954(18) 1 calc PR A 1
C2 C 0.3291(3) 0.85297(18) 0.16309(10) 0.0341(9) Uani 0.7954(18) 1 d PG A 1
H2A H 0.3840 0.8322 0.1964 0.041 Uiso 0.7954(18) 1 calc PR A 1
C3 C 0.3850(3) 0.91718(19) 0.13068(15) 0.0367(9) Uani 0.7954(18) 1 d PG A 1
H3A H 0.4781 0.9403 0.1419 0.044 Uiso 0.7954(18) 1 calc PR A 1
C4 C 0.3047(4) 0.94760(18) 0.08192(14) 0.0390(12) Uani 0.7954(18) 1 d PG A 1
H4A H 0.3429 0.9915 0.0598 0.047 Uiso 0.7954(18) 1 calc PR A 1
C5 C 0.1685(4) 0.9138(2) 0.06557(10) 0.0346(9) Uani 0.7954(18) 1 d PG A 1
H5A H 0.1136 0.9346 0.0322 0.042 Uiso 0.7954(18) 1 calc PR A 1
C6 C 0.1126(2) 0.84960(19) 0.09799(11) 0.0287(9) Uani 0.7954(18) 1 d PGD A 1
C7 C 0.1929(3) 0.81918(15) 0.14675(10) 0.0278(8) Uani 0.7954(18) 1 d PGD A 1
N1' N 0.0055(13) 0.7859(11) 0.0630(6) 0.0336(9) Uani 0.2046(18) 1 d PD A 2
H1'A H 0.0036 0.7283 0.0700 0.040 Uiso 0.2046(18) 1 calc PR A 2
S1' S 0.2546(5) 0.6279(3) 0.11775(16) 0.0284(2) Uani 0.2046(18) 1 d PD A 2
C1' C 0.089(2) 0.7362(10) 0.2137(8) 0.0284(2) Uani 0.2046(18) 1 d PD A 2
H1'B H 0.1695 0.7780 0.2154 0.043 Uiso 0.2046(18) 1 calc PR A 2
H1'C H 0.0609 0.7296 0.2510 0.043 Uiso 0.2046(18) 1 calc PR A 2
H1'D H 0.0086 0.7591 0.1879 0.043 Uiso 0.2046(18) 1 calc PR A 2
C2' C 0.3700(10) 0.8253(7) 0.1335(5) 0.0341(9) Uani 0.2046(18) 1 d PG A 2
H2'A H 0.4455 0.7935 0.1548 0.041 Uiso 0.2046(18) 1 calc PR A 2
C3' C 0.3849(13) 0.9158(7) 0.1233(7) 0.0367(9) Uani 0.2046(18) 1 d PG A 2
H3'A H 0.4706 0.9458 0.1375 0.044 Uiso 0.2046(18) 1 calc PR A 2
C4' C 0.2743(18) 0.9624(6) 0.0923(7) 0.0390(12) Uani 0.2046(18) 1 d PG A 2
H4'A H 0.2844 1.0242 0.0853 0.047 Uiso 0.2046(18) 1 calc PR A 2
C5' C 0.1488(15) 0.9185(8) 0.0714(6) 0.0346(9) Uani 0.2046(18) 1 d PG A 2
H5'A H 0.0732 0.9503 0.0502 0.042 Uiso 0.2046(18) 1 calc PR A 2
C6' C 0.1339(10) 0.8280(8) 0.0817(5) 0.0287(9) Uani 0.2046(18) 1 d PGD A 2
C7' C 0.2445(11) 0.7814(5) 0.1127(5) 0.0278(8) Uani 0.2046(18) 1 d PGD A 2
C8 C -0.1189(4) 0.8203(2) 0.03535(13) 0.0339(7) Uani 1 1 d D . .
C9 C -0.2539(4) 0.7640(2) 0.03410(15) 0.0390(8) Uani 1 1 d . A .
C10 C -0.2190(4) 0.6646(2) 0.04113(16) 0.0428(9) Uani 1 1 d . . .
H10A H -0.1630 0.6456 0.0119 0.064 Uiso 1 1 calc R A .
H10B H -0.3079 0.6303 0.0381 0.064 Uiso 1 1 calc R . .
H10C H -0.1636 0.6544 0.0779 0.064 Uiso 1 1 calc R . .
C11 C -0.3460(4) 0.7787(3) -0.02186(17) 0.0574(11) Uani 1 1 d . . .
H11A H -0.2939 0.7590 -0.0521 0.086 Uiso 1 1 calc R A .
H11B H -0.3688 0.8423 -0.0265 0.086 Uiso 1 1 calc R . .
H11C H -0.4347 0.7444 -0.0230 0.086 Uiso 1 1 calc R . .
C12 C -0.3348(4) 0.7954(3) 0.08114(17) 0.0544(10) Uani 1 1 d . . .
H12A H -0.3549 0.8593 0.0769 0.082 Uiso 1 1 calc R A .
H12B H -0.2766 0.7845 0.1172 0.082 Uiso 1 1 calc R . .
H12C H -0.4249 0.7625 0.0795 0.082 Uiso 1 1 calc R . .
C13 C 0.2499(3) 0.6535(2) 0.33216(13) 0.0296(7) Uani 1 1 d . A .
H13A H 0.2617 0.6918 0.3019 0.035 Uiso 1 1 calc R . .
C14 C 0.3332(3) 0.6660(2) 0.38332(13) 0.0354(8) Uani 1 1 d . . .
H14A H 0.4026 0.7122 0.3877 0.042 Uiso 1 1 calc R . .
C15 C 0.3152(4) 0.6115(2) 0.42783(14) 0.0367(8) Uani 1 1 d . . .
H15A H 0.3715 0.6205 0.4630 0.044 Uiso 1 1 calc R . .
C16 C 0.2160(4) 0.5442(2) 0.42133(14) 0.0426(9) Uani 1 1 d . . .
H16A H 0.2036 0.5068 0.4520 0.051 Uiso 1 1 calc R . .
C17 C 0.1341(4) 0.5310(2) 0.37025(14) 0.0395(8) Uani 1 1 d . A .
H17A H 0.0662 0.4839 0.3661 0.047 Uiso 1 1 calc R . .
C18 C 0.1495(3) 0.58549(19) 0.32470(12) 0.0264(7) Uani 1 1 d . . .
C19 C 0.4164(3) 0.4147(3) 0.11211(15) 0.0342(12) Uani 0.744(9) 1 d PG A 1
H19A H 0.3429 0.4117 0.0812 0.041 Uiso 0.744(9) 1 calc PR A 1
C20 C 0.5573(4) 0.3982(4) 0.10464(17) 0.0448(15) Uani 0.744(9) 1 d PG A 1
H20A H 0.5802 0.3839 0.0686 0.054 Uiso 0.744(9) 1 calc PR A 1
C21 C 0.6647(3) 0.4026(3) 0.1499(2) 0.0467(13) Uani 0.744(9) 1 d PG A 1
H21A H 0.7610 0.3913 0.1448 0.056 Uiso 0.744(9) 1 calc PR A 1
C22 C 0.6312(4) 0.4235(4) 0.20264(16) 0.0449(15) Uani 0.744(9) 1 d PG A 1
H22A H 0.7046 0.4264 0.2336 0.054 Uiso 0.744(9) 1 calc PR A 1
C23 C 0.4902(5) 0.4400(4) 0.21011(13) 0.0345(12) Uani 0.744(9) 1 d PG A 1
H23A H 0.4673 0.4542 0.2461 0.041 Uiso 0.744(9) 1 calc PR A 1
C24 C 0.3828(4) 0.4356(2) 0.16485(17) 0.0272(9) Uani 0.744(9) 1 d PG A 1
C19' C 0.4087(11) 0.4588(10) 0.1063(5) 0.0342(12) Uani 0.256(9) 1 d PG A 2
H19B H 0.3391 0.4807 0.0775 0.041 Uiso 0.256(9) 1 calc PR A 2
C20' C 0.5462(13) 0.4402(10) 0.0952(5) 0.0448(15) Uani 0.256(9) 1 d PG A 2
H20B H 0.5706 0.4495 0.0588 0.054 Uiso 0.256(9) 1 calc PR A 2
C21' C 0.6480(11) 0.4081(9) 0.1374(7) 0.0467(13) Uani 0.256(9) 1 d PG A 2
H21B H 0.7420 0.3954 0.1297 0.056 Uiso 0.256(9) 1 calc PR A 2
C22' C 0.6123(16) 0.3945(9) 0.1907(7) 0.0449(15) Uani 0.256(9) 1 d PG A 2
H22B H 0.6819 0.3726 0.2195 0.054 Uiso 0.256(9) 1 calc PR A 2
C23' C 0.4748(18) 0.4131(9) 0.2018(5) 0.0345(12) Uani 0.256(9) 1 d PG A 2
H23B H 0.4504 0.4038 0.2382 0.041 Uiso 0.256(9) 1 calc PR A 2
C24' C 0.3730(13) 0.4452(9) 0.1596(6) 0.0272(9) Uani 0.256(9) 1 d PG A 2
C25 C -0.2116(9) 0.6475(6) 0.2171(4) 0.0354(19) Uani 0.582(12) 1 d PG A 1
H25A H -0.1718 0.6524 0.1832 0.043 Uiso 0.582(12) 1 calc PR A 1
C26 C -0.3503(9) 0.6765(6) 0.2197(4) 0.045(2) Uani 0.582(12) 1 d PG A 1
H26A H -0.4053 0.7011 0.1875 0.054 Uiso 0.582(12) 1 calc PR A 1
C27 C -0.4085(11) 0.6693(7) 0.2694(5) 0.047(3) Uani 0.582(12) 1 d PG A 1
H27A H -0.5033 0.6891 0.2711 0.057 Uiso 0.582(12) 1 calc PR A 1
C28 C -0.3280(17) 0.6332(9) 0.3164(4) 0.043(2) Uani 0.582(12) 1 d PG A 1
H28A H -0.3678 0.6284 0.3503 0.051 Uiso 0.582(12) 1 calc PR A 1
C29 C -0.1893(17) 0.6043(9) 0.3138(4) 0.0336(19) Uani 0.582(12) 1 d PG A 1
H29A H -0.1343 0.5796 0.3460 0.040 Uiso 0.582(12) 1 calc PR A 1
C30 C -0.1311(11) 0.6115(7) 0.2642(5) 0.0273(11) Uani 0.582(12) 1 d PG A 1
C25' C -0.2246(13) 0.6170(8) 0.2061(6) 0.0354(19) Uani 0.418(12) 1 d PG A 2
H25B H -0.1851 0.6066 0.1726 0.043 Uiso 0.418(12) 1 calc PR A 2
C26' C -0.3668(13) 0.6422(8) 0.2039(5) 0.045(2) Uani 0.418(12) 1 d PG A 2
H26B H -0.4245 0.6490 0.1688 0.054 Uiso 0.418(12) 1 calc PR A 2
C27' C -0.4246(16) 0.6574(11) 0.2529(7) 0.047(3) Uani 0.418(12) 1 d PG A 2
H27B H -0.5218 0.6746 0.2514 0.057 Uiso 0.418(12) 1 calc PR A 2
C28' C -0.340(2) 0.6475(14) 0.3043(5) 0.043(2) Uani 0.418(12) 1 d PG A 2
H28B H -0.3796 0.6579 0.3378 0.051 Uiso 0.418(12) 1 calc PR A 2
C29' C -0.198(2) 0.6223(14) 0.3065(6) 0.0336(19) Uani 0.418(12) 1 d PG A 2
H29B H -0.1401 0.6155 0.3416 0.040 Uiso 0.418(12) 1 calc PR A 2
C30' C -0.1401(16) 0.6070(10) 0.2574(8) 0.0273(11) Uani 0.418(12) 1 d PG A 2
C31 C -0.0046(3) 0.4622(2) 0.08011(13) 0.0304(7) Uani 1 1 d . A .
H31A H 0.0006 0.5255 0.0806 0.037 Uiso 1 1 calc R . .
C32 C -0.0999(3) 0.4197(2) 0.03972(13) 0.0352(8) Uani 1 1 d . . .
H32A H -0.1592 0.4539 0.0128 0.042 Uiso 1 1 calc R . .
C33 C -0.1083(3) 0.3276(2) 0.03887(13) 0.0356(8) Uani 1 1 d . . .
H33A H -0.1734 0.2983 0.0114 0.043 Uiso 1 1 calc R . .
C34 C -0.0211(3) 0.2781(2) 0.07829(14) 0.0349(8) Uani 1 1 d . . .
H34A H -0.0269 0.2149 0.0780 0.042 Uiso 1 1 calc R . .
C35 C 0.0736(3) 0.3207(2) 0.11781(14) 0.0327(7) Uani 1 1 d . A .
H35A H 0.1337 0.2863 0.1444 0.039 Uiso 1 1 calc R . .
C36 C 0.0830(3) 0.41325(19) 0.11964(12) 0.0255(6) Uani 1 1 d . . .
C37 C 0.1640(3) 0.40947(19) 0.23771(13) 0.0291(7) Uani 1 1 d . . .
H37A H 0.1545 0.3447 0.2302 0.035 Uiso 1 1 calc R A .
H37B H 0.2422 0.4190 0.2687 0.035 Uiso 1 1 calc R . .
C38 C 0.0238(3) 0.44781(19) 0.25239(13) 0.0289(7) Uani 1 1 d . A .
H38A H 0.0034 0.4240 0.2887 0.035 Uiso 1 1 calc R . .
H38B H -0.0563 0.4318 0.2234 0.035 Uiso 1 1 calc R . .

loop_
_atom_site_aniso_label
_atom_site_aniso_U_11
_atom_site_aniso_U_22
_atom_site_aniso_U_33
_atom_site_aniso_U_23
_atom_site_aniso_U_13
_atom_site_aniso_U_12
Ni1 0.0279(2) 0.0231(2) 0.0293(2) 0.00502(16) 0.00029(16) -0.00476(16)
P1 0.0244(4) 0.0221(4) 0.0294(4) -0.0006(3) 0.0029(3) 0.0005(3)
P2 0.0261(4) 0.0189(4) 0.0292(4) 0.0010(3) 0.0051(3) -0.0010(3)
O1 0.0541(16) 0.0368(14) 0.0371(13) 0.0110(11) 0.0012(12) 0.0032(11)
N1 0.036(2) 0.028(2) 0.037(2) 0.0116(16) 0.0063(17) 0.0008(15)
S1 0.0389(6) 0.0203(5) 0.0274(5) 0.0009(4) 0.0095(4) 0.0027(4)
C1 0.0389(6) 0.0203(5) 0.0274(5) 0.0009(4) 0.0095(4) 0.0027(4)
C2 0.042(2) 0.025(2) 0.034(2) -0.0021(17) -0.0007(19) 0.0003(18)
C3 0.040(2) 0.0317(18) 0.040(2) -0.0086(16) 0.0132(17) -0.0075(15)
C4 0.050(3) 0.037(2) 0.035(3) 0.0055(19) 0.022(2) -0.008(2)
C5 0.044(2) 0.036(2) 0.0267(19) 0.0059(15) 0.0119(17) 0.0034(16)
C6 0.033(2) 0.018(2) 0.035(2) -0.0025(16) 0.0049(18) 0.0050(16)
C7 0.039(2) 0.0150(17) 0.032(2) -0.0031(14) 0.0116(17) 0.0026(15)
N1' 0.036(2) 0.028(2) 0.037(2) 0.0116(16) 0.0063(17) 0.0008(15)
S1' 0.0389(6) 0.0203(5) 0.0274(5) 0.0009(4) 0.0095(4) 0.0027(4)
C1' 0.0389(6) 0.0203(5) 0.0274(5) 0.0009(4) 0.0095(4) 0.0027(4)
C2' 0.042(2) 0.025(2) 0.034(2) -0.0021(17) -0.0007(19) 0.0003(18)
C3' 0.040(2) 0.0317(18) 0.040(2) -0.0086(16) 0.0132(17) -0.0075(15)
C4' 0.050(3) 0.037(2) 0.035(3) 0.0055(19) 0.022(2) -0.008(2)
C5' 0.044(2) 0.036(2) 0.0267(19) 0.0059(15) 0.0119(17) 0.0034(16)
C6' 0.033(2) 0.018(2) 0.035(2) -0.0025(16) 0.0049(18) 0.0050(16)
C7' 0.039(2) 0.0150(17) 0.032(2) -0.0031(14) 0.0116(17) 0.0026(15)
C8 0.0376(19) 0.0291(17) 0.0349(18) 0.0032(14) 0.0048(15) 0.0108(14)
C9 0.0345(19) 0.037(2) 0.044(2) 0.0085(15) -0.0006(16) 0.0067(15)
C10 0.037(2) 0.038(2) 0.052(2) 0.0036(17) -0.0008(17) 0.0020(16)
C11 0.042(2) 0.063(3) 0.062(3) 0.018(2) -0.0115(19) 0.000(2)
C12 0.049(2) 0.048(2) 0.070(3) 0.001(2) 0.021(2) 0.0028(19)
C13 0.0283(17) 0.0316(17) 0.0300(16) 0.0021(13) 0.0082(13) -0.0022(13)
C14 0.0291(17) 0.041(2) 0.0359(19) -0.0011(15) 0.0053(14) -0.0049(14)
C15 0.040(2) 0.040(2) 0.0288(17) -0.0009(15) -0.0016(15) 0.0050(16)
C16 0.066(3) 0.0328(19) 0.0299(18) 0.0082(15) 0.0087(17) 0.0024(17)
C17 0.054(2) 0.0303(18) 0.0349(19) 0.0034(15) 0.0083(16) -0.0108(16)
C18 0.0274(16) 0.0229(16) 0.0294(16) 0.0008(12) 0.0057(13) -0.0003(12)
C19 0.026(2) 0.028(3) 0.046(2) -0.011(2) 0.0008(17) 0.006(2)
C20 0.034(2) 0.051(4) 0.052(3) -0.023(3) 0.014(2) 0.002(3)
C21 0.025(2) 0.045(2) 0.071(4) -0.015(2) 0.009(2) -0.0022(17)
C22 0.022(2) 0.058(4) 0.052(3) 0.001(3) -0.005(2) -0.012(2)
C23 0.025(2) 0.036(4) 0.042(2) -0.008(2) 0.0023(18) -0.009(2)
C24 0.0238(17) 0.0188(18) 0.039(2) -0.0051(15) 0.0036(15) 0.0021(14)
C19' 0.026(2) 0.028(3) 0.046(2) -0.011(2) 0.0008(17) 0.006(2)
C20' 0.034(2) 0.051(4) 0.052(3) -0.023(3) 0.014(2) 0.002(3)
C21' 0.025(2) 0.045(2) 0.071(4) -0.015(2) 0.009(2) -0.0022(17)
C22' 0.022(2) 0.058(4) 0.052(3) 0.001(3) -0.005(2) -0.012(2)
C23' 0.025(2) 0.036(4) 0.042(2) -0.008(2) 0.0023(18) -0.009(2)
C24' 0.0238(17) 0.0188(18) 0.039(2) -0.0051(15) 0.0036(15) 0.0021(14)
C25 0.028(3) 0.033(6) 0.046(4) 0.009(4) 0.010(3) 0.000(3)
C26 0.032(3) 0.046(6) 0.057(5) 0.017(4) 0.003(3) 0.003(4)
C27 0.032(3) 0.043(4) 0.070(7) 0.014(4) 0.022(4) 0.007(3)
C28 0.043(4) 0.039(5) 0.051(4) 0.002(4) 0.023(4) 0.005(3)
C29 0.038(3) 0.024(6) 0.040(3) 0.000(3) 0.006(2) 0.005(3)
C30 0.0241(19) 0.0230(18) 0.036(3) 0.0005(17) 0.0090(17) -0.0001(15)
C25' 0.028(3) 0.033(6) 0.046(4) 0.009(4) 0.010(3) 0.000(3)
C26' 0.032(3) 0.046(6) 0.057(5) 0.017(4) 0.003(3) 0.003(4)
C27' 0.032(3) 0.043(4) 0.070(7) 0.014(4) 0.022(4) 0.007(3)
C28' 0.043(4) 0.039(5) 0.051(4) 0.002(4) 0.023(4) 0.005(3)
C29' 0.038(3) 0.024(6) 0.040(3) 0.000(3) 0.006(2) 0.005(3)
C30' 0.0241(19) 0.0230(18) 0.036(3) 0.0005(17) 0.0090(17) -0.0001(15)
C31 0.0334(18) 0.0241(16) 0.0337(17) 0.0005(13) 0.0040(14) -0.0007(13)
C32 0.0323(18) 0.0377(19) 0.0340(18) 0.0014(15) -0.0010(14) -0.0007(14)
C33 0.0337(18) 0.040(2) 0.0334(18) -0.0067(15) 0.0056(15) -0.0101(15)
C34 0.0389(19) 0.0245(17) 0.0420(19) -0.0040(14) 0.0080(16) -0.0056(14)
C35 0.0319(17) 0.0242(16) 0.0414(19) 0.0010(14) 0.0028(15) -0.0008(13)
C36 0.0232(15) 0.0239(16) 0.0293(16) -0.0042(12) 0.0037(13) -0.0019(12)
C37 0.0333(17) 0.0220(16) 0.0312(17) 0.0005(12) 0.0023(14) 0.0009(13)
C38 0.0322(17) 0.0237(16) 0.0316(17) 0.0025(13) 0.0068(14) -0.0023(13)

loop_
_atom_type_symbol
_atom_type_description
_atom_type_scat_dispersion_real
_atom_type_scat_dispersion_imag
_atom_type_scat_source
C C 0.0033 0.0016 'International Tables Vol C Tables 4.2.6.8 and 6.1.1.4'
H H 0.0000 0.0000 'International Tables Vol C Tables 4.2.6.8 and 6.1.1.4'
N N 0.0061 0.0033 'International Tables Vol C Tables 4.2.6.8 and 6.1.1.4'
O O 0.0106 0.0060 'International Tables Vol C Tables 4.2.6.8 and 6.1.1.4'
P P 0.1023 0.0942 'International Tables Vol C Tables 4.2.6.8 and 6.1.1.4'
S S 0.1246 0.1234 'International Tables Vol C Tables 4.2.6.8 and 6.1.1.4'
Ni Ni 0.3393 1.1124 'International Tables Vol C Tables 4.2.6.8 and 6.1.1.4'

loop_
_geom_angle_atom_site_label_1
_geom_angle_atom_site_label_2
_geom_angle_atom_site_label_3
_geom_angle
_geom_angle_site_symmetry_1
_geom_angle_site_symmetry_3
_geom_angle_publ_flag
S1' Ni1 C1 16.10(12) . . ?
S1' Ni1 P1 85.70(12) . . ?
C1 Ni1 P1 101.75(12) . . ?
S1' Ni1 S1 93.38(12) . . ?
C1 Ni1 S1 77.36(12) . . ?
P1 Ni1 S1 178.57(4) . . ?
S1' Ni1 C1' 108.5(5) . . ?
C1 Ni1 C1' 92.5(5) . . ?
P1 Ni1 C1' 165.7(5) . . ?
S1 Ni1 C1' 15.1(5) . . ?
S1' Ni1 P2 173.00(12) . . ?
C1 Ni1 P2 170.70(12) . . ?
P1 Ni1 P2 87.34(3) . . ?
S1 Ni1 P2 93.60(4) . . ?
C1' Ni1 P2 78.5(5) . . ?
C24' P1 C36 103.9(4) . . ?
C24' P1 C37 110.5(5) . . ?
C36 P1 C37 102.36(14) . . ?
C24' P1 C24 5.9(6) . . ?
C36 P1 C24 105.18(15) . . ?
C37 P1 C24 104.59(17) . . ?
C24' P1 Ni1 115.9(4) . . ?
C36 P1 Ni1 114.72(10) . . ?
C37 P1 Ni1 108.68(10) . . ?
C24 P1 Ni1 119.54(12) . . ?
C30 P2 C18 104.3(4) . . ?
C30 P2 C38 104.5(4) . . ?
C18 P2 C38 102.82(14) . . ?
C30 P2 C30' 5.7(8) . . ?
C18 P2 C30' 109.9(6) . . ?
C38 P2 C30' 101.8(5) . . ?
C30 P2 Ni1 121.2(4) . . ?
C18 P2 Ni1 115.44(10) . . ?
C38 P2 Ni1 106.59(10) . . ?
C30' P2 Ni1 118.1(6) . . ?
C8 N1 C6 129.9(3) . . ?
C7 S1 Ni1 114.14(10) . . ?
C3 C2 C7 120.0 . . ?
C4 C3 C2 120.0 . . ?
C5 C4 C3 120.0 . . ?
C4 C5 C6 120.0 . . ?
C5 C6 C7 120.0 . . ?
C5 C6 N1 123.1(2) . . ?
C7 C6 N1 116.8(2) . . ?
C6 C7 C2 120.0 . . ?
C6 C7 S1 120.28(16) . . ?
C2 C7 S1 119.15(16) . . ?
C8 N1' C6' 129.8(13) . . ?
C3' C2' C7' 120.0 . . ?
C4' C3' C2' 120.0 . . ?
C5' C4' C3' 120.0 . . ?
C4' C5' C6' 120.0 . . ?
N1' C6' C5' 119.5(10) . . ?
N1' C6' C7' 120.5(10) . . ?
C5' C6' C7' 120.0 . . ?
C6' C7' C2' 120.0 . . ?
O1 C8 N1' 116.1(7) . . ?
O1 C8 N1 122.7(3) . . ?
N1' C8 N1 28.2(6) . . ?
O1 C8 C9 122.6(3) . . ?
N1' C8 C9 117.3(7) . . ?
N1 C8 C9 114.2(3) . . ?
C11 C9 C8 108.2(3) . . ?
C11 C9 C12 109.4(3) . . ?
C8 C9 C12 108.4(3) . . ?
C11 C9 C10 109.2(3) . . ?
C8 C9 C10 111.7(3) . . ?
C12 C9 C10 109.8(3) . . ?
C14 C13 C18 120.8(3) . . ?
C15 C14 C13 120.0(3) . . ?
C16 C15 C14 120.1(3) . . ?
C15 C16 C17 120.0(3) . . ?
C16 C17 C18 121.1(3) . . ?
C13 C18 C17 118.0(3) . . ?
C13 C18 P2 119.4(2) . . ?
C17 C18 P2 122.6(2) . . ?
C20 C19 C24 120.0 . . ?
C21 C20 C19 120.0 . . ?
C20 C21 C22 120.0 . . ?
C23 C22 C21 120.0 . . ?
C24 C23 C22 120.0 . . ?
C23 C24 C19 120.0 . . ?
C23 C24 P1 118.7(2) . . ?
C19 C24 P1 120.9(2) . . ?
C20' C19' C24' 120.0 . . ?
C21' C20' C19' 120.0 . . ?
C20' C21' C22' 120.0 . . ?
C23' C22' C21' 120.0 . . ?
C24' C23' C22' 120.0 . . ?
C23' C24' C19' 120.0 . . ?
C23' C24' P1 119.3(9) . . ?
C19' C24' P1 120.7(9) . . ?
C26 C25 C30 120.0 . . ?
C25 C26 C27 120.0 . . ?
C28 C27 C26 120.0 . . ?
C27 C28 C29 120.0 . . ?
C28 C29 C30 120.0 . . ?
C29 C30 C25 120.0 . . ?
C29 C30 P2 122.7(8) . . ?
C25 C30 P2 117.2(7) . . ?
C26' C25' C30' 120.0 . . ?
C27' C26' C25' 120.0 . . ?
C26' C27' C28' 120.0 . . ?
C29' C28' C27' 120.0 . . ?
C30' C29' C28' 120.0 . . ?
C29' C30' C25' 120.0 . . ?
C29' C30' P2 123.2(11) . . ?
C25' C30' P2 116.8(11) . . ?
C36 C31 C32 120.7(3) . . ?
C33 C32 C31 119.9(3) . . ?
C32 C33 C34 119.8(3) . . ?
C35 C34 C33 119.9(3) . . ?
C34 C35 C36 121.2(3) . . ?
C31 C36 C35 118.5(3) . . ?
C31 C36 P1 120.3(2) . . ?
C35 C36 P1 121.1(2) . . ?
C38 C37 P1 105.7(2) . . ?
C37 C38 P2 106.8(2) . . ?

loop_
_geom_bond_atom_site_label_1
_geom_bond_atom_site_label_2
_geom_bond_distance
_geom_bond_site_symmetry_2
_geom_bond_publ_flag
Ni1 S1' 2.008(4) . ?
Ni1 C1 2.092(4) . ?
Ni1 P1 2.1442(9) . ?
Ni1 S1 2.1443(11) . ?
Ni1 C1' 2.158(14) . ?
Ni1 P2 2.2007(9) . ?
P1 C24' 1.761(11) . ?
P1 C36 1.823(3) . ?
P1 C37 1.840(3) . ?
P1 C24 1.847(3) . ?
P2 C30 1.821(10) . ?
P2 C18 1.823(3) . ?
P2 C38 1.835(3) . ?
P2 C30' 1.850(15) . ?
O1 C8 1.214(4) . ?
N1 C8 1.375(4) . ?
N1 C6 1.413(4) . ?
S1 C7 1.816(2) . ?
C2 C3 1.3900 . ?
C2 C7 1.3900 . ?
C3 C4 1.3900 . ?
C4 C5 1.3900 . ?
C5 C6 1.3900 . ?
C6 C7 1.3900 . ?
N1' C8 1.373(13) . ?
N1' C6' 1.388(14) . ?
C2' C3' 1.3900 . ?
C2' C7' 1.3900 . ?
C3' C4' 1.3900 . ?
C4' C5' 1.3900 . ?
C5' C6' 1.3900 . ?
C6' C7' 1.3900 . ?
C8 C9 1.527(5) . ?
C9 C11 1.523(5) . ?
C9 C12 1.528(5) . ?
C9 C10 1.531(5) . ?
C13 C14 1.386(4) . ?
C13 C18 1.388(4) . ?
C14 C15 1.381(5) . ?
C15 C16 1.371(5) . ?
C16 C17 1.380(5) . ?
C17 C18 1.395(4) . ?
C19 C20 1.3900 . ?
C19 C24 1.3900 . ?
C20 C21 1.3900 . ?
C21 C22 1.3900 . ?
C22 C23 1.3900 . ?
C23 C24 1.3900 . ?
C19' C20' 1.3900 . ?
C19' C24' 1.3900 . ?
C20' C21' 1.3900 . ?
C21' C22' 1.3900 . ?
C22' C23' 1.3900 . ?
C23' C24' 1.3900 . ?
C25 C26 1.3900 . ?
C25 C30 1.3900 . ?
C26 C27 1.3900 . ?
C27 C28 1.3900 . ?
C28 C29 1.3900 . ?
C29 C30 1.3900 . ?
C25' C26' 1.3900 . ?
C25' C30' 1.3900 . ?
C26' C27' 1.3900 . ?
C27' C28' 1.3900 . ?
C28' C29' 1.3900 . ?
C29' C30' 1.3900 . ?
C31 C36 1.387(4) . ?
C31 C32 1.391(4) . ?
C32 C33 1.385(5) . ?
C33 C34 1.388(5) . ?
C34 C35 1.375(4) . ?
C35 C36 1.391(4) . ?
C37 C38 1.529(4) . ?

loop_
_geom_hbond_atom_site_label_D
_geom_hbond_atom_site_label_H
_geom_hbond_atom_site_label_A
_geom_hbond_distance_DH
_geom_hbond_distance_HA
_geom_hbond_distance_DA
_geom_hbond_angle_DHA
_geom_hbond_site_symmetry_A
N1 H1A S1 0.88 2.45 2.973(4) 118.5 .
N1' H1'A S1' 0.88 2.91 3.474(14) 123.1 .

loop_
_geom_torsion_atom_site_label_1
_geom_torsion_atom_site_label_2
_geom_torsion_atom_site_label_3
_geom_torsion_atom_site_label_4
_geom_torsion
_geom_torsion_site_symmetry_1
_geom_torsion_site_symmetry_2
_geom_torsion_site_symmetry_3
_geom_torsion_site_symmetry_4
_geom_torsion_publ_flag
S1' Ni1 P1 C24' 42.7(6) . . . . ?
C1 Ni1 P1 C24' 44.0(6) . . . . ?
S1 Ni1 P1 C24' -6.9(18) . . . . ?
C1' Ni1 P1 C24' -129(2) . . . . ?
P2 Ni1 P1 C24' -138.0(5) . . . . ?
S1' Ni1 P1 C36 -78.43(16) . . . . ?
C1 Ni1 P1 C36 -77.09(16) . . . . ?
S1 Ni1 P1 C36 -128.0(17) . . . . ?
C1' Ni1 P1 C36 110(2) . . . . ?
P2 Ni1 P1 C36 100.89(11) . . . . ?
S1' Ni1 P1 C37 167.72(16) . . . . ?
C1 Ni1 P1 C37 169.05(16) . . . . ?
S1 Ni1 P1 C37 118.1(17) . . . . ?
C1' Ni1 P1 C37 -4(2) . . . . ?
P2 Ni1 P1 C37 -12.97(11) . . . . ?
S1' Ni1 P1 C24 47.9(2) . . . . ?
C1 Ni1 P1 C24 49.2(2) . . . . ?
S1 Ni1 P1 C24 -1.7(17) . . . . ?
C1' Ni1 P1 C24 -124(2) . . . . ?
P2 Ni1 P1 C24 -132.79(16) . . . . ?
S1' Ni1 P2 C30 -127.0(11) . . . . ?
C1 Ni1 P2 C30 35.1(9) . . . . ?
P1 Ni1 P2 C30 -132.6(4) . . . . ?
S1 Ni1 P2 C30 48.5(4) . . . . ?
C1' Ni1 P2 C30 49.7(6) . . . . ?
S1' Ni1 P2 C18 105.6(10) . . . . ?
C1 Ni1 P2 C18 -92.3(8) . . . . ?
P1 Ni1 P2 C18 100.03(11) . . . . ?
S1 Ni1 P2 C18 -78.90(11) . . . . ?
C1' Ni1 P2 C18 -77.7(5) . . . . ?
S1' Ni1 P2 C38 -7.8(11) . . . . ?
C1 Ni1 P2 C38 154.2(8) . . . . ?
P1 Ni1 P2 C38 -13.44(11) . . . . ?
S1 Ni1 P2 C38 167.64(11) . . . . ?
C1' Ni1 P2 C38 168.9(5) . . . . ?
S1' Ni1 P2 C30' -121.4(12) . . . . ?
C1 Ni1 P2 C30' 40.6(9) . . . . ?
P1 Ni1 P2 C30' -127.0(5) . . . . ?
S1 Ni1 P2 C30' 54.0(5) . . . . ?
C1' Ni1 P2 C30' 55.3(7) . . . . ?
S1' Ni1 S1 C7 -5.05(16) . . . . ?
C1 Ni1 S1 C7 -6.70(16) . . . . ?
P1 Ni1 S1 C7 44.5(17) . . . . ?
C1' Ni1 S1 C7 171(2) . . . . ?
P2 Ni1 S1 C7 175.50(10) . . . . ?
C7 C2 C3 C4 0.0 . . . . ?
C2 C3 C4 C5 0.0 . . . . ?
C3 C4 C5 C6 0.0 . . . . ?
C4 C5 C6 C7 0.0 . . . . ?
C4 C5 C6 N1 -176.9(3) . . . . ?
C8 N1 C6 C5 2.5(5) . . . . ?
C8 N1 C6 C7 -174.5(3) . . . . ?
C5 C6 C7 C2 0.0 . . . . ?
N1 C6 C7 C2 177.1(3) . . . . ?
C5 C6 C7 S1 171.2(2) . . . . ?
N1 C6 C7 S1 -11.7(3) . . . . ?
C3 C2 C7 C6 0.0 . . . . ?
C3 C2 C7 S1 -171.3(2) . . . . ?
Ni1 S1 C7 C6 97.81(15) . . . . ?
Ni1 S1 C7 C2 -90.90(15) . . . . ?
C7' C2' C3' C4' 0.0 . . . . ?
C2' C3' C4' C5' 0.0 . . . . ?
C3' C4' C5' C6' 0.0 . . . . ?
C8 N1' C6' C5' -2(2) . . . . ?
C8 N1' C6' C7' 175.3(11) . . . . ?
C4' C5' C6' N1' 176.9(13) . . . . ?
C4' C5' C6' C7' 0.0 . . . . ?
N1' C6' C7' C2' -176.8(13) . . . . ?
C5' C6' C7' C2' 0.0 . . . . ?
C3' C2' C7' C6' 0.0 . . . . ?
C6' N1' C8 O1 38.1(18) . . . . ?
C6' N1' C8 N1 -73.1(18) . . . . ?
C6' N1' C8 C9 -163.8(12) . . . . ?
C6 N1 C8 O1 -8.0(6) . . . . ?
C6 N1 C8 N1' 76.8(15) . . . . ?
C6 N1 C8 C9 179.9(3) . . . . ?
O1 C8 C9 C11 11.3(5) . . . . ?
N1' C8 C9 C11 -145.3(8) . . . . ?
N1 C8 C9 C11 -176.5(3) . . . . ?
O1 C8 C9 C12 -107.3(4) . . . . ?
N1' C8 C9 C12 96.2(8) . . . . ?
N1 C8 C9 C12 64.9(4) . . . . ?
O1 C8 C9 C10 131.6(3) . . . . ?
N1' C8 C9 C10 -25.0(8) . . . . ?
N1 C8 C9 C10 -56.2(4) . . . . ?
C18 C13 C14 C15 -1.0(5) . . . . ?
C13 C14 C15 C16 0.7(5) . . . . ?
C14 C15 C16 C17 0.1(5) . . . . ?
C15 C16 C17 C18 -0.5(5) . . . . ?
C14 C13 C18 C17 0.6(5) . . . . ?
C14 C13 C18 P2 -178.2(2) . . . . ?
C16 C17 C18 C13 0.2(5) . . . . ?
C16 C17 C18 P2 179.0(3) . . . . ?
C30 P2 C18 C13 -105.9(5) . . . . ?
C38 P2 C18 C13 145.2(2) . . . . ?
C30' P2 C18 C13 -107.0(6) . . . . ?
Ni1 P2 C18 C13 29.6(3) . . . . ?
C30 P2 C18 C17 75.4(5) . . . . ?
C38 P2 C18 C17 -33.5(3) . . . . ?
C30' P2 C18 C17 74.2(7) . . . . ?
Ni1 P2 C18 C17 -149.2(2) . . . . ?
C24 C19 C20 C21 0.0 . . . . ?
C19 C20 C21 C22 0.0 . . . . ?
C20 C21 C22 C23 0.0 . . . . ?
C21 C22 C23 C24 0.0 . . . . ?
C22 C23 C24 C19 0.0 . . . . ?
C22 C23 C24 P1 -173.5(3) . . . . ?
C20 C19 C24 C23 0.0 . . . . ?
C20 C19 C24 P1 173.3(3) . . . . ?
C24' P1 C24 C23 125(5) . . . . ?
C36 P1 C24 C23 -156.9(3) . . . . ?
C37 P1 C24 C23 -49.5(3) . . . . ?
Ni1 P1 C24 C23 72.4(3) . . . . ?
C24' P1 C24 C19 -48(5) . . . . ?
C36 P1 C24 C19 29.7(3) . . . . ?
C37 P1 C24 C19 137.1(3) . . . . ?
Ni1 P1 C24 C19 -101.0(3) . . . . ?
C24' C19' C20' C21' 0.0 . . . . ?
C19' C20' C21' C22' 0.0 . . . . ?
C20' C21' C22' C23' 0.0 . . . . ?
C21' C22' C23' C24' 0.0 . . . . ?
C22' C23' C24' C19' 0.0 . . . . ?
C22' C23' C24' P1 -179.1(9) . . . . ?
C20' C19' C24' C23' 0.0 . . . . ?
C20' C19' C24' P1 179.1(9) . . . . ?
C36 P1 C24' C23' -130.5(7) . . . . ?
C37 P1 C24' C23' -21.4(8) . . . . ?
C24 P1 C24' C23' -27(4) . . . . ?
Ni1 P1 C24' C23' 102.7(8) . . . . ?
C36 P1 C24' C19' 50.4(7) . . . . ?
C37 P1 C24' C19' 159.5(6) . . . . ?
C24 P1 C24' C19' 154(5) . . . . ?
Ni1 P1 C24' C19' -76.4(8) . . . . ?
C30 C25 C26 C27 0.0 . . . . ?
C25 C26 C27 C28 0.0 . . . . ?
C26 C27 C28 C29 0.0 . . . . ?
C27 C28 C29 C30 0.0 . . . . ?
C28 C29 C30 C25 0.0 . . . . ?
C28 C29 C30 P2 -176.4(7) . . . . ?
C26 C25 C30 C29 0.0 . . . . ?
C26 C25 C30 P2 176.5(6) . . . . ?
C18 P2 C30 C29 -33.6(5) . . . . ?
C38 P2 C30 C29 74.1(5) . . . . ?
C30' P2 C30 C29 135(10) . . . . ?
Ni1 P2 C30 C29 -165.8(5) . . . . ?
C18 P2 C30 C25 150.0(5) . . . . ?
C38 P2 C30 C25 -102.4(6) . . . . ?
C30' P2 C30 C25 -41(10) . . . . ?
Ni1 P2 C30 C25 17.7(8) . . . . ?
C30' C25' C26' C27' 0.0 . . . . ?
C25' C26' C27' C28' 0.0 . . . . ?
C26' C27' C28' C29' 0.0 . . . . ?
C27' C28' C29' C30' 0.0 . . . . ?
C28' C29' C30' C25' 0.0 . . . . ?
C28' C29' C30' P2 -177.6(11) . . . . ?
C26' C25' C30' C29' 0.0 . . . . ?
C26' C25' C30' P2 177.8(10) . . . . ?
C30 P2 C30' C29' -27(10) . . . . ?
C18 P2 C30' C29' -15.6(8) . . . . ?
C38 P2 C30' C29' 92.8(7) . . . . ?
Ni1 P2 C30' C29' -151.0(7) . . . . ?
C30 P2 C30' C25' 155(11) . . . . ?
C18 P2 C30' C25' 166.7(7) . . . . ?
C38 P2 C30' C25' -84.9(9) . . . . ?
Ni1 P2 C30' C25' 31.3(10) . . . . ?
C36 C31 C32 C33 0.2(5) . . . . ?
C31 C32 C33 C34 -0.2(5) . . . . ?
C32 C33 C34 C35 -0.3(5) . . . . ?
C33 C34 C35 C36 0.8(5) . . . . ?
C32 C31 C36 C35 0.2(5) . . . . ?
C32 C31 C36 P1 -176.5(2) . . . . ?
C34 C35 C36 C31 -0.7(5) . . . . ?
C34 C35 C36 P1 175.9(2) . . . . ?
C24' P1 C36 C31 -113.2(6) . . . . ?
C37 P1 C36 C31 131.7(3) . . . . ?
C24 P1 C36 C31 -119.2(3) . . . . ?
Ni1 P1 C36 C31 14.2(3) . . . . ?
C24' P1 C36 C35 70.2(6) . . . . ?
C37 P1 C36 C35 -44.9(3) . . . . ?
C24 P1 C36 C35 64.2(3) . . . . ?
Ni1 P1 C36 C35 -162.4(2) . . . . ?
C24' P1 C37 C38 170.5(4) . . . . ?
C36 P1 C37 C38 -79.4(2) . . . . ?
C24 P1 C37 C38 171.1(2) . . . . ?
Ni1 P1 C37 C38 42.3(2) . . . . ?
P1 C37 C38 P2 -52.8(2) . . . . ?
C30 P2 C38 C37 172.4(4) . . . . ?
C18 P2 C38 C37 -78.9(2) . . . . ?
C30' P2 C38 C37 167.3(6) . . . . ?
Ni1 P2 C38 C37 42.9(2) . . . . ?
